data_7229234
loop_
_publ_author_name
'Ma, Mengtao'
'Li, Jia'
'Shen, Xingchao'
'Yu, Zhijuan'
'Yao, Weiwei'
'Pullarkat, Sumod A.'

_publ_section_title
;
 Sterically bulky amido magnesium methyl complexes: syntheses, structures
 and catalysis
;
_journal_issue 72
_journal_name_full 'RSC Adv.'
_journal_page_first 45401
_journal_paper_doi 10.1039/C7RA08836A
_journal_volume 7
_journal_year 2017
_chemical_formula_sum 'C45 H55 Mg N O2 Si'
_chemical_formula_weight 694.30
_space_group_crystal_system monoclinic
_space_group_IT_number 14
_space_group_name_Hall '-P 2ybc'
_space_group_name_H-M_alt 'P 1 21/c 1'
_symmetry_space_group_name_Hall '-P 2ybc'
_symmetry_space_group_name_H-M 'P 1 21/c 1'
_atom_sites_solution_hydrogens mixed
_audit_creation_method SHELXL-2014/7
_audit_update_record
;
2017-06-08 deposited with the CCDC.
2017-09-19 downloaded from the CCDC.
;
_cell_angle_alpha 90
_cell_angle_beta 93.052(2)
_cell_angle_gamma 90
_cell_formula_units_Z 4
_cell_length_a 14.9209(9)
_cell_length_b 18.7056(12)
_cell_length_c 14.3767(9)
_cell_measurement_reflns_used 9809
_cell_measurement_temperature 135(2)
_cell_measurement_theta_max 28.121
_cell_measurement_theta_min 2.297
_cell_volume 4006.9(4)
_computing_structure_refinement 'SHELXL-2014/7 (Sheldrick, 2014)'
_diffrn_ambient_temperature 135(2)
_diffrn_measured_fraction_theta_full 0.999
_diffrn_measured_fraction_theta_max 0.999
_diffrn_measurement_device_type 'BRUKER D8 VENTURE PHOTON'
_diffrn_measurement_method 'PHI AND OMEGA SCANS'
_diffrn_radiation_type MoK\a
_diffrn_radiation_wavelength 0.71073
_diffrn_reflns_av_R_equivalents 0.0564
_diffrn_reflns_av_unetI/netI 0.0509
_diffrn_reflns_Laue_measured_fraction_full 0.999
_diffrn_reflns_Laue_measured_fraction_max 0.999
_diffrn_reflns_limit_h_max 19
_diffrn_reflns_limit_h_min -19
_diffrn_reflns_limit_k_max 24
_diffrn_reflns_limit_k_min -25
_diffrn_reflns_limit_l_max 19
_diffrn_reflns_limit_l_min -19
_diffrn_reflns_number 63449
_diffrn_reflns_point_group_measured_fraction_full 0.999
_diffrn_reflns_point_group_measured_fraction_max 0.999
_diffrn_reflns_theta_full 25.242
_diffrn_reflns_theta_max 28.371
_diffrn_reflns_theta_min 2.178
_diffrn_source 'FINE-FOCUS SEALED TUBE'
_exptl_absorpt_coefficient_mu 0.111
_exptl_absorpt_correction_type multi-scan
_exptl_absorpt_process_details SADABS
_exptl_crystal_colour pale-yellow
_exptl_crystal_density_diffrn 1.151
_exptl_crystal_density_method 'NOT MEASURED'
_exptl_crystal_description Fragment
_exptl_crystal_F_000 1496
_exptl_crystal_size_max 0.3
_exptl_crystal_size_mid 0.2
_exptl_crystal_size_min 0.2
_exptl_transmission_factor_max 0.978
_exptl_transmission_factor_min 0.974
_refine_diff_density_max 0.526
_refine_diff_density_min -0.395
_refine_diff_density_rms 0.071
_refine_ls_extinction_method none
_refine_ls_goodness_of_fit_ref 1.006
_refine_ls_hydrogen_treatment mixed
_refine_ls_matrix_type full
_refine_ls_number_parameters 460
_refine_ls_number_reflns 10002
_refine_ls_number_restraints 0
_refine_ls_restrained_S_all 1.006
_refine_ls_R_factor_all 0.1195
_refine_ls_R_factor_gt 0.0736
_refine_ls_shift/su_max 0.000
_refine_ls_shift/su_mean 0.000
_refine_ls_structure_factor_coef Fsqd
_refine_ls_weighting_details 'w=1/[\s^2^(Fo^2^)+(0.0821P)^2^+5.3849P] where P=(Fo^2^+2Fc^2^)/3'
_refine_ls_weighting_scheme calc
_refine_ls_wR_factor_gt 0.1669
_refine_ls_wR_factor_ref 0.1957
_reflns_Friedel_coverage 0.000
_reflns_number_gt 6658
_reflns_number_total 10002
_reflns_threshold_expression 'I > 2\s(I)'
_cod_data_source_file c7ra08836a1.cif
_cod_data_source_block P21_a_a
_cod_database_code 7229234
_shelx_shelxl_version_number 2014/7
_shelx_space_group_comment
;
The symmetry employed for this shelxl refinement is uniquely defined
by the following loop, which should always be used as a source of
symmetry information in preference to the above space-group names.
They are only intended as comments.
;

loop_
_space_group_symop_operation_xyz
'x, y, z'
'-x, y+1/2, -z+1/2'
'-x, -y, -z'
'x, -y-1/2, z-1/2'

loop_
_atom_site_label
_atom_site_type_symbol
_atom_site_fract_x
_atom_site_fract_y
_atom_site_fract_z
_atom_site_U_iso_or_equiv
_atom_site_adp_type
_atom_site_occupancy
_atom_site_site_symmetry_order
_atom_site_calc_flag
_atom_site_refinement_flags_posn
_atom_site_refinement_flags_adp
Si01 Si 0.10890(5) 0.51096(4) 0.68975(5) 0.03074(19) Uani 1 1 d . .
C1 C 0.2280(2) 0.73750(17) 0.7067(2) 0.0492(8) Uani 1 1 d . .
H1A H 0.2849 0.7398 0.6787 0.074 Uiso 1 1 calc R U
H1B H 0.2223 0.7775 0.7479 0.074 Uiso 1 1 calc R U
H1C H 0.1806 0.7389 0.6590 0.074 Uiso 1 1 calc R U
N1 N 0.21092(12) 0.53504(11) 0.73979(13) 0.0219(4) Uani 1 1 d . .
Mg1 Mg 0.21949(6) 0.63862(5) 0.78508(6) 0.0318(2) Uani 1 1 d . .
O1 O 0.11988(14) 0.66166(12) 0.87489(15) 0.0469(6) Uani 1 1 d . .
O2 O 0.32261(13) 0.63922(10) 0.88389(13) 0.0351(4) Uani 1 1 d . .
C2 C 0.0560(2) 0.58996(18) 0.6293(2) 0.0479(8) Uani 1 1 d . .
H2A H 0.0898 0.6025 0.5767 0.072 Uiso 1 1 calc R U
H2B H 0.0555 0.6296 0.6717 0.072 Uiso 1 1 calc R U
H2C H -0.0044 0.5784 0.6084 0.072 Uiso 1 1 calc R U
C5 C 0.28988(14) 0.49400(12) 0.73586(14) 0.0181(4) Uani 1 1 d . .
C4 C 0.1148(2) 0.43782(17) 0.6028(3) 0.0528(9) Uani 1 1 d . .
H4A H 0.1562 0.4508 0.5568 0.079 Uiso 1 1 calc R U
H4B H 0.0564 0.4302 0.5732 0.079 Uiso 1 1 calc R U
H4C H 0.1349 0.3947 0.6336 0.079 Uiso 1 1 calc R U
C3 C 0.0227(2) 0.4856(3) 0.7752(3) 0.0842(16) Uani 1 1 d . .
H3A H -0.0364 0.4914 0.7464 0.126 Uiso 1 1 calc R U
H3B H 0.0292 0.5159 0.8290 0.126 Uiso 1 1 calc R U
H3C H 0.0314 0.4367 0.7937 0.126 Uiso 1 1 calc R U
H3 H 0.397(4) 0.713(3) 1.062(4) 0.16(2) Uiso 1 1 d . .
C7 C 0.38545(15) 0.39239(13) 0.78119(16) 0.0218(5) Uani 1 1 d . .
H7 H 0.3921 0.3492 0.8129 0.026 Uiso 1 1 calc R U
C6 C 0.30405(15) 0.42891(12) 0.78440(15) 0.0198(5) Uani 1 1 d . .
C8 C 0.45659(15) 0.41771(13) 0.73295(15) 0.0211(5) Uani 1 1 d . .
C9 C 0.54367(17) 0.37704(15) 0.73034(19) 0.0307(6) Uani 1 1 d . .
H9A H 0.5406 0.3446 0.6785 0.046 Uiso 1 1 calc R U
H9B H 0.5536 0.3506 0.7872 0.046 Uiso 1 1 calc R U
H9C H 0.5922 0.4100 0.7236 0.046 Uiso 1 1 calc R U
C10 C 0.44316(15) 0.48139(12) 0.68483(15) 0.0201(5) Uani 1 1 d . .
H10 H 0.4900 0.4999 0.6520 0.024 Uiso 1 1 calc R U
C12 C 0.35068(15) 0.58415(12) 0.62079(15) 0.0196(5) Uani 1 1 d . .
H12 H 0.3099 0.6167 0.6513 0.024 Uiso 1 1 calc R U
C11 C 0.36236(15) 0.51885(12) 0.68362(14) 0.0177(4) Uani 1 1 d . .
C14 C 0.47618(18) 0.65960(13) 0.69031(19) 0.0302(6) Uani 1 1 d . .
H14 H 0.4463 0.6589 0.7454 0.036 Uiso 1 1 calc R U
C13 C 0.43865(16) 0.62465(12) 0.61178(17) 0.0230(5) Uani 1 1 d . .
C15 C 0.55699(19) 0.69510(15) 0.6874(2) 0.0378(7) Uani 1 1 d . .
H15 H 0.5815 0.7177 0.7405 0.045 Uiso 1 1 calc R U
C17 C 0.56476(19) 0.66396(14) 0.5274(2) 0.0365(6) Uani 1 1 d . .
H17 H 0.5943 0.6658 0.4721 0.044 Uiso 1 1 calc R U
C16 C 0.60148(18) 0.69707(14) 0.6059(2) 0.0382(7) Uani 1 1 d . .
H16 H 0.6562 0.7207 0.6040 0.046 Uiso 1 1 calc R U
C18 C 0.48373(17) 0.62780(13) 0.53043(19) 0.0294(6) Uani 1 1 d . .
H18 H 0.4595 0.6054 0.4771 0.035 Uiso 1 1 calc R U
C19 C 0.30532(15) 0.56490(13) 0.52695(16) 0.0216(5) Uani 1 1 d . .
C20 C 0.24833(19) 0.61339(16) 0.48114(19) 0.0354(6) Uani 1 1 d . .
H20 H 0.2376 0.6574 0.5085 0.042 Uiso 1 1 calc R U
C21 C 0.2070(2) 0.59707(19) 0.3951(2) 0.0456(8) Uani 1 1 d . .
H21 H 0.1684 0.6300 0.3655 0.055 Uiso 1 1 calc R U
C22 C 0.22275(19) 0.53283(18) 0.35320(19) 0.0408(7) Uani 1 1 d . .
H22 H 0.1945 0.5219 0.2957 0.049 Uiso 1 1 calc R U
C23 C 0.2806(2) 0.48472(16) 0.39674(18) 0.0371(6) Uani 1 1 d . .
H23 H 0.2924 0.4413 0.3682 0.044 Uiso 1 1 calc R U
C24 C 0.32130(18) 0.50087(14) 0.48320(17) 0.0286(5) Uani 1 1 d . .
H24 H 0.3601 0.4679 0.5122 0.034 Uiso 1 1 calc R U
C25 C 0.23187(16) 0.39784(13) 0.84412(17) 0.0236(5) Uani 1 1 d . .
H25 H 0.1767 0.4242 0.8271 0.028 Uiso 1 1 calc R U
C26 C 0.21061(15) 0.31880(13) 0.82467(18) 0.0246(5) Uani 1 1 d . .
C27 C 0.22394(17) 0.28801(14) 0.73840(19) 0.0302(6) Uani 1 1 d . .
H27 H 0.2490 0.3152 0.6922 0.036 Uiso 1 1 calc R U
C28 C 0.20038(18) 0.21720(15) 0.7202(2) 0.0364(6) Uani 1 1 d . .
H28 H 0.2100 0.1974 0.6622 0.044 Uiso 1 1 calc R U
C29 C 0.16291(18) 0.17632(15) 0.7877(2) 0.0395(7) Uani 1 1 d . .
H29 H 0.1473 0.1290 0.7755 0.047 Uiso 1 1 calc R U
C30 C 0.14865(19) 0.20593(15) 0.8734(2) 0.0403(7) Uani 1 1 d . .
H30 H 0.1231 0.1786 0.9192 0.048 Uiso 1 1 calc R U
C31 C 0.17240(17) 0.27673(14) 0.8917(2) 0.0326(6) Uani 1 1 d . .
H31 H 0.1625 0.2962 0.9498 0.039 Uiso 1 1 calc R U
C32 C 0.25266(17) 0.41275(13) 0.94711(17) 0.0271(5) Uani 1 1 d . .
C33 C 0.3300(2) 0.38990(17) 0.99471(19) 0.0387(7) Uani 1 1 d . .
H33 H 0.3701 0.3613 0.9642 0.046 Uiso 1 1 calc R U
C34 C 0.3492(2) 0.40840(19) 1.0867(2) 0.0473(8) Uani 1 1 d . .
H34 H 0.4022 0.3926 1.1170 0.057 Uiso 1 1 calc R U
C35 C 0.2905(2) 0.45007(18) 1.1336(2) 0.0484(8) Uani 1 1 d . .
H35 H 0.3042 0.4638 1.1949 0.058 Uiso 1 1 calc R U
C36 C 0.2114(3) 0.47113(19) 1.0885(2) 0.0512(8) Uani 1 1 d . .
H36 H 0.1702 0.4978 1.1203 0.061 Uiso 1 1 calc R U
C37 C 0.1924(2) 0.45290(16) 0.9961(2) 0.0406(7) Uani 1 1 d . .
H37 H 0.1387 0.4677 0.9664 0.049 Uiso 1 1 calc R U
C38 C 0.3706(2) 0.57973(15) 0.92679(19) 0.0365(6) Uani 1 1 d . .
H38A H 0.4181 0.5639 0.8882 0.044 Uiso 1 1 calc R U
H38B H 0.3303 0.5400 0.9360 0.044 Uiso 1 1 calc R U
C39 C 0.4088(3) 0.60725(19) 1.0184(2) 0.0559(9) Uani 1 1 d . .
H39A H 0.3673 0.6000 1.0672 0.067 Uiso 1 1 calc R U
H39B H 0.4652 0.5840 1.0361 0.067 Uiso 1 1 calc R U
C40 C 0.4221(3) 0.68425(19) 1.0002(3) 0.0711(13) Uani 1 1 d . .
H40 H 0.4665 0.7137 1.0273 0.085 Uiso 1 1 calc R U
C41 C 0.3512(3) 0.70484(17) 0.9308(2) 0.0575(10) Uani 1 1 d . .
H41A H 0.3014 0.7268 0.9608 0.069 Uiso 1 1 calc R U
H41B H 0.3740 0.7386 0.8866 0.069 Uiso 1 1 calc R U
C42 C 0.1147(3) 0.6399(3) 0.9702(3) 0.0773(14) Uani 1 1 d . .
H42A H 0.1701 0.6518 1.0053 0.093 Uiso 1 1 calc R U
H42B H 0.1056 0.5887 0.9737 0.093 Uiso 1 1 calc R U
C43 C 0.0400(3) 0.6772(3) 1.0083(3) 0.0859(15) Uani 1 1 d . .
H43A H 0.0566 0.6953 1.0701 0.103 Uiso 1 1 calc R U
H43B H -0.0110 0.6455 1.0123 0.103 Uiso 1 1 calc R U
C44 C 0.0180(3) 0.7370(2) 0.9436(3) 0.0701(12) Uani 1 1 d . .
H44A H -0.0464 0.7448 0.9379 0.084 Uiso 1 1 calc R U
H44B H 0.0470 0.7807 0.9654 0.084 Uiso 1 1 calc R U
C45 C 0.0516(2) 0.7150(2) 0.8539(3) 0.0587(10) Uani 1 1 d . .
H45A H 0.0035 0.6950 0.8140 0.070 Uiso 1 1 calc R U
H45B H 0.0769 0.7555 0.8225 0.070 Uiso 1 1 calc R U

loop_
_atom_site_aniso_label
_atom_site_aniso_U_11
_atom_site_aniso_U_22
_atom_site_aniso_U_33
_atom_site_aniso_U_23
_atom_site_aniso_U_13
_atom_site_aniso_U_12
Si01 0.0175(3) 0.0468(5) 0.0274(4) 0.0012(3) -0.0042(3) 0.0022(3)
C1 0.061(2) 0.0444(18) 0.0417(18) -0.0117(14) 0.0031(15) 0.0142(16)
N1 0.0175(9) 0.0267(10) 0.0212(10) -0.0042(8) -0.0013(7) 0.0041(8)
Mg1 0.0323(5) 0.0314(5) 0.0316(5) -0.0074(4) -0.0002(4) 0.0109(4)
O1 0.0434(12) 0.0579(14) 0.0397(12) -0.0099(10) 0.0061(9) 0.0221(10)
O2 0.0386(11) 0.0278(10) 0.0378(11) -0.0109(8) -0.0090(8) 0.0039(8)
C2 0.0367(16) 0.059(2) 0.0463(18) -0.0100(15) -0.0151(14) 0.0218(15)
C5 0.0186(11) 0.0220(11) 0.0133(10) -0.0064(8) -0.0034(8) 0.0012(9)
C4 0.0439(18) 0.0409(18) 0.070(2) -0.0152(16) -0.0305(16) 0.0019(14)
C3 0.0217(16) 0.175(5) 0.055(2) 0.034(3) -0.0064(15) -0.020(2)
C7 0.0235(12) 0.0214(11) 0.0207(11) 0.0027(9) 0.0008(9) 0.0028(9)
C6 0.0203(11) 0.0231(11) 0.0159(10) -0.0034(9) 0.0005(8) -0.0019(9)
C8 0.0200(11) 0.0261(12) 0.0173(11) -0.0011(9) -0.0004(9) 0.0044(9)
C9 0.0257(13) 0.0359(14) 0.0311(13) 0.0100(11) 0.0063(10) 0.0113(11)
C10 0.0182(11) 0.0256(12) 0.0167(10) -0.0013(9) 0.0017(8) 0.0016(9)
C12 0.0215(11) 0.0184(11) 0.0189(11) -0.0016(9) 0.0004(9) 0.0022(9)
C11 0.0198(11) 0.0191(11) 0.0140(10) -0.0029(8) -0.0020(8) 0.0001(9)
C14 0.0358(14) 0.0241(13) 0.0301(13) 0.0007(10) -0.0044(11) -0.0033(11)
C13 0.0226(12) 0.0160(11) 0.0297(13) 0.0022(9) -0.0041(9) 0.0030(9)
C15 0.0373(16) 0.0274(14) 0.0469(17) 0.0018(12) -0.0146(13) -0.0065(12)
C17 0.0323(15) 0.0285(14) 0.0496(17) 0.0028(12) 0.0127(13) 0.0013(11)
C16 0.0248(13) 0.0254(14) 0.063(2) 0.0033(13) -0.0054(13) -0.0048(11)
C18 0.0281(13) 0.0238(12) 0.0366(14) -0.0022(11) 0.0037(11) -0.0003(10)
C19 0.0200(11) 0.0263(12) 0.0182(11) 0.0040(9) 0.0000(9) 0.0001(9)
C20 0.0386(15) 0.0377(15) 0.0293(14) 0.0031(12) -0.0038(11) 0.0131(12)
C21 0.0431(17) 0.063(2) 0.0294(15) 0.0089(14) -0.0097(13) 0.0220(15)
C22 0.0326(15) 0.069(2) 0.0203(13) -0.0037(13) -0.0052(11) 0.0029(14)
C23 0.0444(16) 0.0424(16) 0.0239(13) -0.0076(12) -0.0028(11) -0.0030(13)
C24 0.0350(14) 0.0281(13) 0.0219(12) -0.0011(10) -0.0058(10) 0.0010(11)
C25 0.0194(11) 0.0233(12) 0.0286(13) 0.0011(10) 0.0056(9) 0.0019(9)
C26 0.0139(11) 0.0246(12) 0.0350(14) -0.0016(10) -0.0016(9) 0.0017(9)
C27 0.0269(13) 0.0273(13) 0.0359(14) -0.0015(11) -0.0037(11) 0.0029(10)
C28 0.0308(14) 0.0322(14) 0.0449(16) -0.0113(12) -0.0101(12) 0.0040(11)
C29 0.0267(14) 0.0258(14) 0.065(2) -0.0058(13) -0.0067(13) -0.0032(11)
C30 0.0278(14) 0.0332(15) 0.060(2) 0.0039(14) 0.0076(13) -0.0070(12)
C31 0.0243(13) 0.0318(14) 0.0424(16) -0.0015(12) 0.0086(11) -0.0042(11)
C32 0.0315(13) 0.0253(12) 0.0255(12) 0.0022(10) 0.0105(10) -0.0067(10)
C33 0.0401(16) 0.0507(18) 0.0257(14) -0.0001(12) 0.0067(12) 0.0024(13)
C34 0.0486(18) 0.066(2) 0.0274(15) 0.0043(14) 0.0028(13) -0.0029(16)
C35 0.070(2) 0.0523(19) 0.0241(14) -0.0030(13) 0.0099(14) -0.0103(17)
C36 0.069(2) 0.052(2) 0.0338(16) -0.0069(14) 0.0154(16) 0.0087(17)
C37 0.0465(17) 0.0422(17) 0.0339(15) -0.0031(13) 0.0091(13) 0.0059(14)
C38 0.0447(16) 0.0296(14) 0.0339(15) -0.0021(11) -0.0108(12) -0.0038(12)
C39 0.074(2) 0.049(2) 0.0426(18) -0.0023(15) -0.0190(17) -0.0119(18)
C40 0.097(3) 0.0376(19) 0.073(3) -0.0114(18) -0.044(2) -0.010(2)
C41 0.087(3) 0.0298(16) 0.054(2) -0.0142(15) -0.0134(19) -0.0057(17)
C42 0.087(3) 0.090(3) 0.057(2) 0.015(2) 0.023(2) 0.045(3)
C43 0.077(3) 0.109(4) 0.075(3) 0.012(3) 0.038(2) 0.033(3)
C44 0.073(3) 0.074(3) 0.067(3) -0.008(2) 0.026(2) 0.030(2)
C45 0.0407(18) 0.074(3) 0.061(2) -0.0103(19) 0.0009(16) 0.0262(18)

loop_
_atom_type_symbol
_atom_type_description
_atom_type_scat_dispersion_real
_atom_type_scat_dispersion_imag
_atom_type_scat_source
C C 0.0033 0.0016 'International Tables Vol C Tables 4.2.6.8 and 6.1.1.4'
H H 0.0000 0.0000 'International Tables Vol C Tables 4.2.6.8 and 6.1.1.4'
N N 0.0061 0.0033 'International Tables Vol C Tables 4.2.6.8 and 6.1.1.4'
Mg Mg 0.0486 0.0363 'International Tables Vol C Tables 4.2.6.8 and 6.1.1.4'
Si Si 0.0817 0.0704 'International Tables Vol C Tables 4.2.6.8 and 6.1.1.4'
I I -0.4742 1.8119 'International Tables Vol C Tables 4.2.6.8 and 6.1.1.4'
O O 0.0106 0.0060 'International Tables Vol C Tables 4.2.6.8 and 6.1.1.4'

loop_
_geom_angle_atom_site_label_1
_geom_angle_atom_site_label_2
_geom_angle_atom_site_label_3
_geom_angle
N1 Si01 C4 113.83(12)
N1 Si01 C2 109.39(13)
C4 Si01 C2 107.68(15)
N1 Si01 C3 114.53(14)
C4 Si01 C3 108.2(2)
C2 Si01 C3 102.47(19)
N1 Si01 Mg1 35.77(7)
C4 Si01 Mg1 143.38(12)
C2 Si01 Mg1 78.61(11)
C3 Si01 Mg1 105.35(17)
Mg1 C1 H1A 109.5
Mg1 C1 H1B 109.5
H1A C1 H1B 109.5
Mg1 C1 H1C 109.5
H1A C1 H1C 109.5
H1B C1 H1C 109.5
C5 N1 Si01 124.55(15)
C5 N1 Mg1 119.36(15)
Si01 N1 Mg1 115.01(10)
O2 Mg1 N1 105.02(8)
O2 Mg1 O1 96.02(9)
N1 Mg1 O1 111.21(10)
O2 Mg1 C1 107.08(12)
N1 Mg1 C1 130.21(11)
O1 Mg1 C1 102.14(11)
O2 Mg1 Si01 131.41(6)
N1 Mg1 Si01 29.23(6)
O1 Mg1 Si01 92.99(7)
C1 Mg1 Si01 117.41(10)
C42 O1 C45 108.8(2)
C42 O1 Mg1 127.9(2)
C45 O1 Mg1 122.4(2)
C38 O2 C41 109.0(2)
C38 O2 Mg1 129.23(15)
C41 O2 Mg1 121.33(18)
Si01 C2 H2A 109.5
Si01 C2 H2B 109.5
H2A C2 H2B 109.5
Si01 C2 H2C 109.5
H2A C2 H2C 109.5
H2B C2 H2C 109.5
N1 C5 C6 123.5(2)
N1 C5 C11 120.1(2)
C6 C5 C11 116.28(19)
Si01 C4 H4A 109.5
Si01 C4 H4B 109.5
H4A C4 H4B 109.5
Si01 C4 H4C 109.5
H4A C4 H4C 109.5
H4B C4 H4C 109.5
Si01 C3 H3A 109.5
Si01 C3 H3B 109.5
H3A C3 H3B 109.5
Si01 C3 H3C 109.5
H3A C3 H3C 109.5
H3B C3 H3C 109.5
C8 C7 C6 122.8(2)
C8 C7 H7 118.6
C6 C7 H7 118.6
C7 C6 C5 120.8(2)
C7 C6 C25 118.2(2)
C5 C6 C25 120.9(2)
C7 C8 C10 116.8(2)
C7 C8 C9 121.7(2)
C10 C8 C9 121.5(2)
C8 C9 H9A 109.5
C8 C9 H9B 109.5
H9A C9 H9B 109.5
C8 C9 H9C 109.5
H9A C9 H9C 109.5
H9B C9 H9C 109.5
C8 C10 C11 122.7(2)
C8 C10 H10 118.7
C11 C10 H10 118.7
C19 C12 C11 111.58(18)
C19 C12 C13 112.72(19)
C11 C12 C13 112.11(18)
C19 C12 H12 106.7
C11 C12 H12 106.7
C13 C12 H12 106.7
C10 C11 C5 120.6(2)
C10 C11 C12 118.8(2)
C5 C11 C12 120.47(19)
C15 C14 C13 121.0(3)
C15 C14 H14 119.5
C13 C14 H14 119.5
C18 C13 C14 118.2(2)
C18 C13 C12 123.5(2)
C14 C13 C12 118.3(2)
C16 C15 C14 120.0(3)
C16 C15 H15 120.0
C14 C15 H15 120.0
C16 C17 C18 120.2(3)
C16 C17 H17 119.9
C18 C17 H17 119.9
C17 C16 C15 119.8(3)
C17 C16 H16 120.1
C15 C16 H16 120.1
C13 C18 C17 120.8(3)
C13 C18 H18 119.6
C17 C18 H18 119.6
C24 C19 C20 117.9(2)
C24 C19 C12 122.1(2)
C20 C19 C12 120.0(2)
C19 C20 C21 120.8(3)
C19 C20 H20 119.6
C21 C20 H20 119.6
C22 C21 C20 120.5(3)
C22 C21 H21 119.8
C20 C21 H21 119.8
C21 C22 C23 119.5(3)
C21 C22 H22 120.2
C23 C22 H22 120.2
C22 C23 C24 120.0(3)
C22 C23 H23 120.0
C24 C23 H23 120.0
C19 C24 C23 121.3(2)
C19 C24 H24 119.4
C23 C24 H24 119.4
C32 C25 C6 111.34(19)
C32 C25 C26 112.5(2)
C6 C25 C26 114.15(19)
C32 C25 H25 106.0
C6 C25 H25 106.0
C26 C25 H25 106.0
C31 C26 C27 117.9(2)
C31 C26 C25 120.5(2)
C27 C26 C25 121.5(2)
C26 C27 C28 121.0(3)
C26 C27 H27 119.5
C28 C27 H27 119.5
C29 C28 C27 120.3(3)
C29 C28 H28 119.9
C27 C28 H28 119.9
C28 C29 C30 119.7(3)
C28 C29 H29 120.2
C30 C29 H29 120.2
C29 C30 C31 120.1(3)
C29 C30 H30 120.0
C31 C30 H30 120.0
C26 C31 C30 121.2(3)
C26 C31 H31 119.4
C30 C31 H31 119.4
C33 C32 C37 117.6(3)
C33 C32 C25 123.2(2)
C37 C32 C25 119.2(2)
C32 C33 C34 121.6(3)
C32 C33 H33 119.2
C34 C33 H33 119.2
C35 C34 C33 120.4(3)
C35 C34 H34 119.8
C33 C34 H34 119.8
C36 C35 C34 119.0(3)
C36 C35 H35 120.5
C34 C35 H35 120.5
C35 C36 C37 120.5(3)
C35 C36 H36 119.7
C37 C36 H36 119.7
C36 C37 C32 120.9(3)
C36 C37 H37 119.6
C32 C37 H37 119.6
O2 C38 C39 105.5(2)
O2 C38 H38A 110.6
C39 C38 H38A 110.6
O2 C38 H38B 110.6
C39 C38 H38B 110.6
H38A C38 H38B 108.8
C40 C39 C38 103.2(3)
C40 C39 H39A 111.1
C38 C39 H39A 111.1
C40 C39 H39B 111.1
C38 C39 H39B 111.1
H39A C39 H39B 109.1
C41 C40 C39 106.1(3)
C41 C40 H3 98(3)
C39 C40 H3 106(3)
C41 C40 H40 127.0
C39 C40 H40 127.0
H3 C40 H40 69.3
O2 C41 C40 106.1(3)
O2 C41 H41A 110.5
C40 C41 H41A 110.5
O2 C41 H41B 110.5
C40 C41 H41B 110.5
H41A C41 H41B 108.7
O1 C42 C43 107.8(3)
O1 C42 H42A 110.1
C43 C42 H42A 110.1
O1 C42 H42B 110.1
C43 C42 H42B 110.1
H42A C42 H42B 108.5
C42 C43 C44 106.0(3)
C42 C43 H43A 110.5
C44 C43 H43A 110.5
C42 C43 H43B 110.5
C44 C43 H43B 110.5
H43A C43 H43B 108.7
C45 C44 C43 105.4(3)
C45 C44 H44A 110.7
C43 C44 H44A 110.7
C45 C44 H44B 110.7
C43 C44 H44B 110.7
H44A C44 H44B 108.8
O1 C45 C44 106.3(3)
O1 C45 H45A 110.5
C44 C45 H45A 110.5
O1 C45 H45B 110.5
C44 C45 H45B 110.5
H45A C45 H45B 108.7

loop_
_geom_bond_atom_site_label_1
_geom_bond_atom_site_label_2
_geom_bond_distance
Si01 N1 1.709(2)
Si01 C4 1.858(3)
Si01 C2 1.868(3)
Si01 C3 1.886(4)
Si01 Mg1 3.1723(12)
C1 Mg1 2.173(4)
C1 H1A 0.9600
C1 H1B 0.9600
C1 H1C 0.9600
N1 C5 1.410(3)
N1 Mg1 2.046(2)
Mg1 O2 2.038(2)
Mg1 O1 2.065(2)
O1 C42 1.435(4)
O1 C45 1.445(4)
O2 C38 1.444(3)
O2 C41 1.453(3)
C2 H2A 0.9600
C2 H2B 0.9600
C2 H2C 0.9600
C5 C6 1.414(3)
C5 C11 1.427(3)
C4 H4A 0.9600
C4 H4B 0.9600
C4 H4C 0.9600
C3 H3A 0.9600
C3 H3B 0.9600
C3 H3C 0.9600
C7 C8 1.382(3)
C7 C6 1.396(3)
C7 H7 0.9300
C6 C25 1.528(3)
C8 C10 1.387(3)
C8 C9 1.508(3)
C9 H9A 0.9600
C9 H9B 0.9600
C9 H9C 0.9600
C10 C11 1.394(3)
C10 H10 0.9300
C12 C19 1.520(3)
C12 C11 1.524(3)
C12 C13 1.527(3)
C12 H12 0.9800
C14 C15 1.379(4)
C14 C13 1.396(4)
C14 H14 0.9300
C13 C18 1.381(4)
C15 C16 1.377(4)
C15 H15 0.9300
C17 C16 1.376(4)
C17 C18 1.388(4)
C17 H17 0.9300
C16 H16 0.9300
C18 H18 0.9300
C19 C24 1.379(3)
C19 C20 1.386(3)
C20 C21 1.387(4)
C20 H20 0.9300
C21 C22 1.370(5)
C21 H21 0.9300
C22 C23 1.374(4)
C22 H22 0.9300
C23 C24 1.388(4)
C23 H23 0.9300
C24 H24 0.9300
C25 C32 1.522(3)
C25 C26 1.535(3)
C25 H25 0.9800
C26 C31 1.390(4)
C26 C27 1.391(4)
C27 C28 1.392(4)
C27 H27 0.9300
C28 C29 1.377(4)
C28 H28 0.9300
C29 C30 1.378(4)
C29 H29 0.9300
C30 C31 1.392(4)
C30 H30 0.9300
C31 H31 0.9300
C32 C33 1.377(4)
C32 C37 1.391(4)
C33 C34 1.382(4)
C33 H33 0.9300
C34 C35 1.376(5)
C34 H34 0.9300
C35 C36 1.374(5)
C35 H35 0.9300
C36 C37 1.386(4)
C36 H36 0.9300
C37 H37 0.9300
C38 C39 1.498(4)
C38 H38A 0.9700
C38 H38B 0.9700
C39 C40 1.479(5)
C39 H39A 0.9700
C39 H39B 0.9700
C40 C41 1.468(5)
C40 H3 1.12(6)
C40 H40 0.9300
C41 H41A 0.9700
C41 H41B 0.9700
C42 C43 1.447(5)
C42 H42A 0.9700
C42 H42B 0.9700
C43 C44 1.480(6)
C43 H43A 0.9700
C43 H43B 0.9700
C44 C45 1.467(5)
C44 H44A 0.9700
C44 H44B 0.9700
C45 H45A 0.9700
C45 H45B 0.9700

loop_
_geom_torsion_atom_site_label_1
_geom_torsion_atom_site_label_2
_geom_torsion_atom_site_label_3
_geom_torsion_atom_site_label_4
_geom_torsion
C4 Si01 N1 C5 -15.3(2)
C2 Si01 N1 C5 -135.8(2)
C3 Si01 N1 C5 109.8(3)
Mg1 Si01 N1 C5 -167.9(3)
C4 Si01 N1 Mg1 152.62(15)
C2 Si01 N1 Mg1 32.13(16)
C3 Si01 N1 Mg1 -82.2(2)
Si01 N1 C5 C6 -70.8(3)
Mg1 N1 C5 C6 121.8(2)
Si01 N1 C5 C11 111.6(2)
Mg1 N1 C5 C11 -55.8(2)
C8 C7 C6 C5 1.3(3)
C8 C7 C6 C25 -176.8(2)
N1 C5 C6 C7 -177.0(2)
C11 C5 C6 C7 0.7(3)
N1 C5 C6 C25 1.1(3)
C11 C5 C6 C25 178.8(2)
C6 C7 C8 C10 -1.5(3)
C6 C7 C8 C9 -179.8(2)
C7 C8 C10 C11 -0.4(3)
C9 C8 C10 C11 177.9(2)
C8 C10 C11 C5 2.4(3)
C8 C10 C11 C12 -173.7(2)
N1 C5 C11 C10 175.24(19)
C6 C5 C11 C10 -2.5(3)
N1 C5 C11 C12 -8.6(3)
C6 C5 C11 C12 173.60(19)
C19 C12 C11 C10 94.1(2)
C13 C12 C11 C10 -33.4(3)
C19 C12 C11 C5 -82.1(2)
C13 C12 C11 C5 150.4(2)
C15 C14 C13 C18 -1.3(4)
C15 C14 C13 C12 177.9(2)
C19 C12 C13 C18 -15.4(3)
C11 C12 C13 C18 111.5(2)
C19 C12 C13 C14 165.5(2)
C11 C12 C13 C14 -67.6(3)
C13 C14 C15 C16 0.7(4)
C18 C17 C16 C15 -0.9(4)
C14 C15 C16 C17 0.5(4)
C14 C13 C18 C17 0.8(4)
C12 C13 C18 C17 -178.3(2)
C16 C17 C18 C13 0.2(4)
C11 C12 C19 C24 -35.9(3)
C13 C12 C19 C24 91.2(3)
C11 C12 C19 C20 146.4(2)
C13 C12 C19 C20 -86.4(3)
C24 C19 C20 C21 1.6(4)
C12 C19 C20 C21 179.4(3)
C19 C20 C21 C22 -0.8(5)
C20 C21 C22 C23 -0.6(5)
C21 C22 C23 C24 1.2(5)
C20 C19 C24 C23 -1.1(4)
C12 C19 C24 C23 -178.8(2)
C22 C23 C24 C19 -0.3(4)
C7 C6 C25 C32 77.1(3)
C5 C6 C25 C32 -101.0(2)
C7 C6 C25 C26 -51.6(3)
C5 C6 C25 C26 130.2(2)
C32 C25 C26 C31 29.1(3)
C6 C25 C26 C31 157.3(2)
C32 C25 C26 C27 -154.6(2)
C6 C25 C26 C27 -26.5(3)
C31 C26 C27 C28 -0.5(4)
C25 C26 C27 C28 -176.9(2)
C26 C27 C28 C29 0.3(4)
C27 C28 C29 C30 0.1(4)
C28 C29 C30 C31 -0.3(4)
C27 C26 C31 C30 0.4(4)
C25 C26 C31 C30 176.8(2)
C29 C30 C31 C26 0.0(4)
C6 C25 C32 C33 -59.2(3)
C26 C25 C32 C33 70.4(3)
C6 C25 C32 C37 119.1(3)
C26 C25 C32 C37 -111.3(3)
C37 C32 C33 C34 -2.6(4)
C25 C32 C33 C34 175.7(3)
C32 C33 C34 C35 0.6(5)
C33 C34 C35 C36 1.9(5)
C34 C35 C36 C37 -2.3(5)
C35 C36 C37 C32 0.3(5)
C33 C32 C37 C36 2.2(4)
C25 C32 C37 C36 -176.2(3)
C41 O2 C38 C39 16.4(3)
Mg1 O2 C38 C39 -156.3(2)
O2 C38 C39 C40 -29.3(4)
C38 C39 C40 C41 31.5(5)
C38 O2 C41 C40 3.3(4)
Mg1 O2 C41 C40 176.6(3)
C39 C40 C41 O2 -22.0(5)
C45 O1 C42 C43 2.7(5)
Mg1 O1 C42 C43 171.8(3)
O1 C42 C43 C44 -16.5(6)
C42 C43 C44 C45 23.8(6)
C42 O1 C45 C44 12.3(5)
Mg1 O1 C45 C44 -157.5(3)
C43 C44 C45 O1 -22.1(5)
